data_4060530
loop_
_publ_author_name
'Chen, Wei-Zhong'
'Ren, Tong'

_publ_section_title
;
 Selective Ligand Modification on the Periphery of Diruthenium
 Compounds: Toward New Metal-Alkynyl Scaffolds
;
_journal_coden_ASTM ORGND7
_journal_issue 11
_journal_name_full Organometallics
_journal_page_first 2660
_journal_page_last 2669
_journal_paper_doi 10.1021/om050068t
_journal_volume 24
_journal_year 2005
_chemical_formula_sum 'C92 H86 Fe2 N8 O5 Ru2'
_chemical_formula_weight 1697.53
_space_group_IT_number 14
_symmetry_cell_setting monoclinic
_symmetry_space_group_name_Hall '-P 2ybc'
_symmetry_space_group_name_H-M 'P 1 21/c 1'
_atom_sites_solution_hydrogens geom
_atom_sites_solution_primary direct
_atom_sites_solution_secondary difmap
_audit_creation_method SHELXL-97
_cell_angle_alpha 90.00
_cell_angle_beta 93.6600(10)
_cell_angle_gamma 90.00
_cell_formula_units_Z 4
_cell_length_a 22.1088(9)
_cell_length_b 17.0020(7)
_cell_length_c 22.1884(9)
_cell_measurement_reflns_used 9125
_cell_measurement_temperature 300(2)
_cell_measurement_theta_max 22.38
_cell_measurement_theta_min 2.33
_cell_volume 8323.5(6)
_computing_cell_refinement 'Bruker SMART'
_computing_data_collection 'Bruker SMART'
_computing_data_reduction 'Bruker SAINT'
_computing_molecular_graphics 'Bruker SHELXTL'
_computing_publication_material 'Bruker SHELXTL'
_computing_structure_refinement 'SHELXL-97 (Sheldrick, 1997)'
_computing_structure_solution 'SHELXS-97 (Sheldrick, 1990)'
_diffrn_ambient_temperature 300(2)
_diffrn_measured_fraction_theta_full 1.000
_diffrn_measured_fraction_theta_max 1.000
_diffrn_measurement_device_type 'CCD area detector'
_diffrn_measurement_method 'phi and omega scans'
_diffrn_radiation_monochromator graphite
_diffrn_radiation_source 'fine-focus sealed tube'
_diffrn_radiation_type MoK\a
_diffrn_radiation_wavelength 0.71073
_diffrn_reflns_av_R_equivalents 0.0427
_diffrn_reflns_av_sigmaI/netI 0.0530
_diffrn_reflns_limit_h_max 26
_diffrn_reflns_limit_h_min -26
_diffrn_reflns_limit_k_max 20
_diffrn_reflns_limit_k_min -16
_diffrn_reflns_limit_l_max 26
_diffrn_reflns_limit_l_min -26
_diffrn_reflns_number 43670
_diffrn_reflns_theta_full 25.00
_diffrn_reflns_theta_max 25.00
_diffrn_reflns_theta_min 1.51
_exptl_absorpt_coefficient_mu 0.754
_exptl_absorpt_correction_T_max 1.000000
_exptl_absorpt_correction_T_min 0.779605
_exptl_absorpt_correction_type empirical
_exptl_absorpt_process_details
; 
  SADABS, Absorption corrections using Bruker CCD based on the method of 
  Bob Blessing.  Acta Cryst. 1995, A51, 33 
;
_exptl_crystal_colour Dark
_exptl_crystal_density_diffrn 1.355
_exptl_crystal_density_method 'not measured'
_exptl_crystal_description Block
_exptl_crystal_F_000 3496
_exptl_crystal_size_max 0.60
_exptl_crystal_size_mid 0.17
_exptl_crystal_size_min 0.10
_refine_diff_density_max 1.248
_refine_diff_density_min -0.647
_refine_diff_density_rms 0.077
_refine_ls_extinction_method none
_refine_ls_goodness_of_fit_ref 1.009
_refine_ls_hydrogen_treatment mixed
_refine_ls_matrix_type full
_refine_ls_number_parameters 981
_refine_ls_number_reflns 14657
_refine_ls_number_restraints 0
_refine_ls_restrained_S_all 1.009
_refine_ls_R_factor_all 0.0870
_refine_ls_R_factor_gt 0.0496
_refine_ls_shift/su_max 0.001
_refine_ls_shift/su_mean 0.000
_refine_ls_structure_factor_coef Fsqd
_refine_ls_weighting_details 'calc w=1/[\s^2^(Fo^2^)+(0.0770P)^2^+0.0000P] where P=(Fo^2^+2Fc^2^)/3'
_refine_ls_weighting_scheme calc
_refine_ls_wR_factor_gt 0.1224
_refine_ls_wR_factor_ref 0.1399
_reflns_number_gt 9277
_reflns_number_total 14657
_reflns_threshold_expression >2sigma(I)
_cod_data_source_file om050068tsi20050131_111054.cif
_cod_data_source_block compound9
_cod_depositor_comments
;
The following automatic conversions were performed:

'_symmetry_cell_setting' value 'Monoclinic' changed to 'monoclinic'
according to /home/saulius/struct/CIF-dictionaries/cif_core.dic
dictionary named 'cif_core.dic' version 2.4.2 from
2011-04-26.

'_exptl_absorpt_correction_type' value 'Empirical'
changed to 'empirical' according to
/home/saulius/struct/CIF-dictionaries/cif_core.dic dictionary named
'cif_core.dic' version 2.4.2 from 2011-04-26.

Automatic conversion script
Id: cif_fix_values 2281 2013-09-26 08:29:07Z andrius 
;
_cod_original_sg_symbol_H-M P2(1)/c
_cod_database_code 4060530

loop_
_symmetry_equiv_pos_as_xyz
'x, y, z'
'-x, y+1/2, -z+1/2'
'-x, -y, -z'
'x, -y-1/2, z-1/2'

loop_
_atom_site_label
_atom_site_type_symbol
_atom_site_fract_x
_atom_site_fract_y
_atom_site_fract_z
_atom_site_U_iso_or_equiv
_atom_site_adp_type
_atom_site_occupancy
_atom_site_symmetry_multiplicity
_atom_site_calc_flag
_atom_site_refinement_flags
_atom_site_disorder_assembly
_atom_site_disorder_group
Ru1 Ru 0.233326(15) 0.87431(2) 0.244769(15) 0.04440(12) Uani 1 1 d . . .
Ru2 Ru 0.333166(15) 0.92283(2) 0.290194(15) 0.04337(11) Uani 1 1 d . . .
Fe1 Fe 0.36667(4) 0.26311(5) 0.53573(4) 0.0796(3) Uani 1 1 d . . .
Fe2 Fe 0.05883(4) 1.25560(6) 0.67483(5) 0.1036(4) Uani 1 1 d . . .
N1 N 0.24896(14) 0.79097(19) 0.31196(15) 0.0459(8) Uani 1 1 d . . .
N2 N 0.35046(15) 0.8205(2) 0.33025(16) 0.0488(9) Uani 1 1 d . . .
N3 N 0.18627(15) 0.9363(2) 0.30054(16) 0.0472(9) Uani 1 1 d . . .
N4 N 0.27602(15) 0.9488(2) 0.35891(15) 0.0460(8) Uani 1 1 d . . .
N5 N 0.22837(15) 0.9641(2) 0.18349(15) 0.0505(9) Uani 1 1 d . . .
N6 N 0.30522(16) 1.0263(2) 0.24338(16) 0.0518(9) Uani 1 1 d . . .
N7 N 0.29241(15) 0.8144(2) 0.18908(15) 0.0505(9) Uani 1 1 d . . .
N8 N 0.37832(15) 0.8886(2) 0.21734(16) 0.0505(9) Uani 1 1 d . . .
O1 O 0.0543(2) 0.9170(3) 0.0495(2) 0.1173(17) Uani 1 1 d . . .
O2 O 0.4752(2) 1.2101(2) 0.2514(2) 0.1006(14) Uani 1 1 d . . .
O4 O 0.5923(2) 0.9584(3) 0.2339(3) 0.1170(16) Uani 1 1 d . . .
C1 C 0.1699(2) 0.8048(3) 0.20769(19) 0.0524(11) Uani 1 1 d . . .
C2 C 0.1315(2) 0.7603(3) 0.1874(2) 0.0606(13) Uani 1 1 d . . .
C3 C 0.0882(2) 0.7056(3) 0.1619(2) 0.0628(13) Uani 1 1 d . . .
C4 C 0.0482(4) 0.7240(5) 0.1138(4) 0.146(3) Uani 1 1 d . . .
H4A H 0.0477 0.7743 0.0973 0.175 Uiso 1 1 calc R . .
C5 C 0.0084(4) 0.6664(7) 0.0898(5) 0.182(5) Uani 1 1 d . . .
H5A H -0.0164 0.6785 0.0557 0.218 Uiso 1 1 calc R . .
C6 C 0.0049(4) 0.5968(6) 0.1134(5) 0.131(3) Uani 1 1 d . . .
H6A H -0.0231 0.5603 0.0974 0.157 Uiso 1 1 calc R . .
C7 C 0.0399(5) 0.5798(5) 0.1582(5) 0.164(4) Uani 1 1 d . . .
H7A H 0.0375 0.5300 0.1751 0.196 Uiso 1 1 calc R . .
C8 C 0.0833(4) 0.6337(4) 0.1841(4) 0.146(4) Uani 1 1 d . . .
H8A H 0.1085 0.6183 0.2171 0.176 Uiso 1 1 calc R . .
C9 C 0.3956(2) 0.9850(3) 0.3365(2) 0.0542(11) Uani 1 1 d . . .
C10 C 0.4350(2) 1.0176(3) 0.3675(2) 0.0627(13) Uani 1 1 d . . .
C11 C 0.4862(2) 1.0572(3) 0.3978(2) 0.0631(13) Uani 1 1 d . . .
C12 C 0.4915(3) 1.1371(4) 0.3959(3) 0.0840(17) Uani 1 1 d . . .
H12A H 0.4605 1.1675 0.3778 0.101 Uiso 1 1 calc R . .
C13 C 0.5449(3) 1.1736(4) 0.4220(3) 0.107(2) Uani 1 1 d . . .
H13A H 0.5488 1.2281 0.4208 0.128 Uiso 1 1 calc R . .
C14 C 0.5892(3) 1.1306(6) 0.4479(4) 0.130(3) Uani 1 1 d . . .
H14A H 0.6248 1.1545 0.4631 0.156 Uiso 1 1 calc R . .
C15 C 0.5827(4) 1.0523(6) 0.4522(5) 0.170(5) Uani 1 1 d . . .
H15A H 0.6132 1.0225 0.4719 0.204 Uiso 1 1 calc R . .
C16 C 0.5322(3) 1.0164(4) 0.4282(3) 0.129(3) Uani 1 1 d . . .
H16A H 0.5284 0.9623 0.4325 0.154 Uiso 1 1 calc R . .
C17 C 0.30297(19) 0.7738(2) 0.33836(18) 0.0441(10) Uani 1 1 d . . .
C18 C 0.1959(2) 0.7475(3) 0.3335(2) 0.0644(13) Uani 1 1 d . . .
H18A H 0.2096 0.7109 0.3644 0.097 Uiso 1 1 calc R . .
H18B H 0.1759 0.7195 0.3004 0.097 Uiso 1 1 calc R . .
H18C H 0.1682 0.7841 0.3497 0.097 Uiso 1 1 calc R . .
C19 C 0.4124(2) 0.7969(3) 0.3494(2) 0.0686(14) Uani 1 1 d . . .
H19A H 0.4117 0.7459 0.3680 0.103 Uiso 1 1 calc R . .
H19B H 0.4296 0.8344 0.3779 0.103 Uiso 1 1 calc R . .
H19C H 0.4364 0.7948 0.3149 0.103 Uiso 1 1 calc R . .
C20 C 0.31227(19) 0.7015(3) 0.3764(2) 0.0484(10) Uani 1 1 d . . .
C21 C 0.3081(2) 0.6278(3) 0.3510(2) 0.0652(13) Uani 1 1 d . . .
H21A H 0.2964 0.6227 0.3102 0.078 Uiso 1 1 calc R . .
C22 C 0.3212(2) 0.5614(3) 0.3852(2) 0.0659(14) Uani 1 1 d . . .
H22A H 0.3169 0.5121 0.3671 0.079 Uiso 1 1 calc R . .
C23 C 0.3402(2) 0.5663(3) 0.4451(2) 0.0589(12) Uani 1 1 d . . .
C24 C 0.3421(3) 0.6399(3) 0.4716(2) 0.091(2) Uani 1 1 d . . .
H24A H 0.3526 0.6448 0.5127 0.109 Uiso 1 1 calc R . .
C25 C 0.3285(3) 0.7058(3) 0.4375(2) 0.0753(15) Uani 1 1 d . . .
H25A H 0.3303 0.7549 0.4561 0.090 Uiso 1 1 calc R . .
C26 C 0.3593(2) 0.4971(3) 0.4776(2) 0.0679(14) Uani 1 1 d . . .
C27 C 0.3792(2) 0.4384(3) 0.5009(2) 0.0678(14) Uani 1 1 d . . .
C28 C 0.4055(2) 0.3700(3) 0.5282(2) 0.0668(14) Uani 1 1 d . . .
C29 C 0.4391(3) 0.3119(3) 0.4991(3) 0.0804(16) Uani 1 1 d . . .
H29A H 0.4473 0.3112 0.4562 0.097 Uiso 1 1 calc R . .
C30 C 0.4583(3) 0.2554(3) 0.5420(3) 0.0898(18) Uani 1 1 d . . .
H30A H 0.4820 0.2081 0.5342 0.108 Uiso 1 1 calc R . .
C31 C 0.4372(3) 0.2766(4) 0.5971(3) 0.095(2) Uani 1 1 d . . .
H31A H 0.4437 0.2474 0.6350 0.114 Uiso 1 1 calc R . .
C32 C 0.40529(11) 0.34669(15) 0.58925(12) 0.0832(17) Uani 1 1 d . . .
H32A H 0.3854 0.3751 0.6209 0.100 Uiso 1 1 calc R . .
C36 C 0.32337(11) 0.16081(15) 0.54146(12) 0.183(7) Uani 1 1 d R . .
H36A H 0.3380 0.1124 0.5592 0.219 Uiso 1 1 d R . .
C37 C 0.29202(11) 0.21785(15) 0.56636(12) 0.206(6) Uani 1 1 d R . .
H37A H 0.2826 0.2187 0.6080 0.247 Uiso 1 1 d R . .
C38 C 0.21625(11) 0.95831(15) 0.35225(12) 0.0437(10) Uani 1 1 d R . .
C39 C 0.12355(11) 0.96007(15) 0.28622(12) 0.0613(13) Uani 1 1 d R . .
H39A H 0.1092 0.9894 0.3194 0.092 Uiso 1 1 calc R . .
H39B H 0.0988 0.9142 0.2793 0.092 Uiso 1 1 calc R . .
H39C H 0.1214 0.9923 0.2506 0.092 Uiso 1 1 calc R . .
C40 C 0.3036(2) 0.9530(3) 0.4217(2) 0.0625(13) Uani 1 1 d . . .
H40A H 0.2728 0.9650 0.4489 0.094 Uiso 1 1 calc R . .
H40B H 0.3340 0.9935 0.4242 0.094 Uiso 1 1 calc R . .
H40C H 0.3219 0.9034 0.4325 0.094 Uiso 1 1 calc R . .
C41 C 0.18235(19) 0.9930(3) 0.4014(2) 0.0506(11) Uani 1 1 d . . .
C42 C 0.1918(2) 1.0695(3) 0.4195(2) 0.0664(13) Uani 1 1 d . . .
H42A H 0.2194 1.1004 0.4002 0.080 Uiso 1 1 calc R . .
C43 C 0.1608(3) 1.1013(3) 0.4661(3) 0.0768(16) Uani 1 1 d . . .
H43A H 0.1675 1.1534 0.4774 0.092 Uiso 1 1 calc R . .
C44 C 0.1200(2) 1.0563(3) 0.4960(2) 0.0650(13) Uani 1 1 d . . .
C45 C 0.1102(2) 0.9792(3) 0.4778(2) 0.0692(14) Uani 1 1 d . . .
H45A H 0.0827 0.9483 0.4972 0.083 Uiso 1 1 calc R . .
C46 C 0.1407(2) 0.9481(3) 0.4313(2) 0.0589(12) Uani 1 1 d . . .
H46A H 0.1335 0.8963 0.4196 0.071 Uiso 1 1 calc R . .
C47 C 0.0869(3) 1.0917(4) 0.5426(3) 0.0811(17) Uani 1 1 d . . .
C48 C 0.0605(3) 1.1224(3) 0.5807(3) 0.0793(16) Uani 1 1 d . . .
C49 C 0.0291(3) 1.1618(4) 0.6276(3) 0.0884(19) Uani 1 1 d . . .
C50 C 0.0318(4) 1.1447(5) 0.6895(4) 0.141(4) Uani 1 1 d . . .
H50A H 0.0553 1.1029 0.7104 0.169 Uiso 1 1 calc R . .
C51 C -0.0061(6) 1.2003(8) 0.7157(6) 0.214(9) Uani 1 1 d . . .
H51A H -0.0126 1.2040 0.7589 0.257 Uiso 1 1 calc R . .
C52 C -0.0335(5) 1.2468(9) 0.6719(8) 0.205(9) Uani 1 1 d . . .
H52A H -0.0625 1.2893 0.6775 0.246 Uiso 1 1 calc R . .
C53 C -0.0109(3) 1.2234(5) 0.6188(5) 0.139(3) Uani 1 1 d . . .
H53A H -0.0212 1.2481 0.5796 0.167 Uiso 1 1 calc R . .
C54 C 0.1417(9) 1.2822(15) 0.6533(15) 0.200(9) Uani 1 1 d . . .
H54A H 0.1629 1.2512 0.6239 0.240 Uiso 1 1 calc R . .
C55 C 0.1036(14) 1.3416(18) 0.6360(13) 0.232(11) Uani 1 1 d . . .
H55A H 0.0958 1.3645 0.5958 0.278 Uiso 1 1 calc R . .
C56 C 0.0843(8) 1.3671(10) 0.689(2) 0.222(12) Uani 1 1 d . . .
H56A H 0.0567 1.4114 0.6943 0.267 Uiso 1 1 calc R . .
C57 C 0.1081(12) 1.3199(18) 0.7357(8) 0.192(6) Uani 1 1 d . . .
H57A H 0.1003 1.3253 0.7785 0.230 Uiso 1 1 calc R . .
C58 C 0.1438(8) 1.2631(12) 0.7116(17) 0.221(8) Uani 1 1 d . . .
H58A H 0.1681 1.2223 0.7327 0.266 Uiso 1 1 calc R . .
C59 C 0.2630(2) 1.0252(3) 0.1988(2) 0.0552(12) Uani 1 1 d . . .
H59A H 0.2570 1.0710 0.1762 0.066 Uiso 1 1 calc R . .
C60 C 0.1992(2) 0.9672(3) 0.1242(2) 0.0557(12) Uani 1 1 d . . .
C61 C 0.2308(2) 0.9952(3) 0.0763(2) 0.0772(15) Uani 1 1 d . . .
H61A H 0.2707 1.0119 0.0828 0.093 Uiso 1 1 calc R . .
C62 C 0.2023(3) 0.9979(4) 0.0190(2) 0.103(2) Uani 1 1 d . . .
H62A H 0.2233 1.0175 -0.0128 0.123 Uiso 1 1 calc R . .
C63 C 0.1442(3) 0.9724(4) 0.0081(3) 0.098(2) Uani 1 1 d . . .
H63A H 0.1257 0.9745 -0.0307 0.118 Uiso 1 1 calc R . .
C64 C 0.1134(3) 0.9437(4) 0.0552(3) 0.0800(16) Uani 1 1 d . . .
C65 C 0.1406(2) 0.9414(3) 0.1133(2) 0.0650(13) Uani 1 1 d . . .
H65A H 0.1192 0.9224 0.1450 0.078 Uiso 1 1 calc R . .
C66 C 0.0273(4) 0.9048(7) -0.0086(4) 0.206(5) Uani 1 1 d . . .
H66A H -0.0134 0.8859 -0.0057 0.310 Uiso 1 1 calc R . .
H66B H 0.0502 0.8666 -0.0293 0.310 Uiso 1 1 calc R . .
H66C H 0.0264 0.9534 -0.0306 0.310 Uiso 1 1 calc R . .
C67 C 0.3294(2) 1.1031(3) 0.2559(2) 0.0571(12) Uani 1 1 d . . .
C68 C 0.2936(3) 1.1620(3) 0.2744(3) 0.0830(17) Uani 1 1 d . . .
H68A H 0.2528 1.1532 0.2800 0.100 Uiso 1 1 calc R . .
C69 C 0.3193(4) 1.2357(3) 0.2848(3) 0.103(2) Uani 1 1 d . . .
H69A H 0.2951 1.2767 0.2972 0.124 Uiso 1 1 calc R . .
C70 C 0.3791(4) 1.2493(4) 0.2772(3) 0.104(2) Uani 1 1 d . . .
H70A H 0.3954 1.2990 0.2851 0.125 Uiso 1 1 calc R . .
C71 C 0.4156(3) 1.1899(3) 0.2581(3) 0.0810(17) Uani 1 1 d . . .
C72 C 0.3904(2) 1.1170(3) 0.2470(2) 0.0648(13) Uani 1 1 d . . .
H72A H 0.4144 1.0765 0.2335 0.078 Uiso 1 1 calc R . .
C73 C 0.5164(3) 1.1473(4) 0.2411(4) 0.112(2) Uani 1 1 d . . .
H73A H 0.5562 1.1684 0.2373 0.168 Uiso 1 1 calc R . .
H73B H 0.5033 1.1203 0.2046 0.168 Uiso 1 1 calc R . .
H73C H 0.5171 1.1113 0.2744 0.168 Uiso 1 1 calc R . .
C74 C 0.3484(2) 0.8362(3) 0.18297(19) 0.0535(11) Uani 1 1 d . . .
H74A H 0.3688 0.8130 0.1521 0.064 Uiso 1 1 calc R . .
C75 C 0.2730(2) 0.7503(3) 0.1502(2) 0.0547(12) Uani 1 1 d . . .
C76 C 0.2494(2) 0.7628(3) 0.0928(2) 0.0722(15) Uani 1 1 d . A .
H76A H 0.2468 0.8137 0.0776 0.087 Uiso 1 1 calc R . .
C77 C 0.2292(3) 0.7000(4) 0.0569(3) 0.0881(18) Uani 1 1 d . . .
C78 C 0.2317(3) 0.6268(4) 0.0782(3) 0.096(2) Uani 1 1 d . A .
H78A H 0.2191 0.5849 0.0535 0.115 Uiso 1 1 calc R . .
C79 C 0.2529(3) 0.6132(4) 0.1370(3) 0.102(2) Uani 1 1 d . . .
C80 C 0.2755(3) 0.6757(3) 0.1721(3) 0.0903(19) Uani 1 1 d . A .
H80A H 0.2925 0.6664 0.2109 0.108 Uiso 1 1 calc R . .
C82 C 0.4324(2) 0.9181(3) 0.1935(2) 0.0566(12) Uani 1 1 d . . .
C83 C 0.4325(2) 0.9368(3) 0.1327(2) 0.0721(15) Uani 1 1 d . . .
H83A H 0.3964 0.9332 0.1090 0.087 Uiso 1 1 calc R . .
C84 C 0.4839(3) 0.9603(4) 0.1062(3) 0.0936(19) Uani 1 1 d . . .
H84A H 0.4835 0.9720 0.0652 0.112 Uiso 1 1 calc R . .
C85 C 0.5350(3) 0.9655(4) 0.1427(3) 0.104(2) Uani 1 1 d . . .
H85A H 0.5706 0.9804 0.1256 0.124 Uiso 1 1 calc R . .
C86 C 0.5376(2) 0.9502(3) 0.2042(3) 0.0840(18) Uani 1 1 d . . .
C87 C 0.4852(2) 0.9251(3) 0.2311(3) 0.0653(13) Uani 1 1 d . . .
H87A H 0.4857 0.9137 0.2721 0.078 Uiso 1 1 calc R . .
C88 C 0.5944(3) 0.9483(5) 0.2934(4) 0.118(3) Uani 1 1 d . . .
H88A H 0.6353 0.9553 0.3098 0.178 Uiso 1 1 calc R . .
H88B H 0.5810 0.8961 0.3024 0.178 Uiso 1 1 calc R . .
H88C H 0.5686 0.9861 0.3110 0.178 Uiso 1 1 calc R . .
O3 O 0.2490(3) 0.5423(3) 0.1660(3) 0.122(2) Uani 0.779(6) 1 d P A 1
C81 C 0.2177(5) 0.4772(5) 0.1364(5) 0.155(5) Uani 0.779(6) 1 d P A 1
H81A H 0.2183 0.4329 0.1632 0.232 Uiso 0.779(6) 1 calc PR A 1
H81B H 0.2375 0.4635 0.1006 0.232 Uiso 0.779(6) 1 calc PR A 1
H81C H 0.1765 0.4919 0.1256 0.232 Uiso 0.779(6) 1 calc PR A 1
O3B O 0.1956(9) 0.7023(12) 0.0088(7) 0.087(6) Uani 0.221(6) 1 d P A 2
C81B C 0.1633(16) 0.772(2) -0.0041(14) 0.125(13) Uani 0.221(6) 1 d P A 2
H81D H 0.1371 0.7649 -0.0399 0.188 Uiso 0.221(6) 1 calc PR A 2
H81E H 0.1912 0.8140 -0.0103 0.188 Uiso 0.221(6) 1 calc PR A 2
H81F H 0.1394 0.7848 0.0292 0.188 Uiso 0.221(6) 1 calc PR A 2
C33 C 0.2774(6) 0.2682(10) 0.5262(10) 0.229(11) Uani 1 1 d . . .
H33A H 0.2537 0.3156 0.5333 0.275 Uiso 1 1 calc R . .
C34 C 0.3001(11) 0.2507(16) 0.4741(10) 0.32(2) Uani 1 1 d . . .
H34A H 0.2941 0.2799 0.4361 0.379 Uiso 1 1 calc R . .
C35 C 0.3294(8) 0.1795(10) 0.4828(8) 0.259(11) Uani 1 1 d . . .
H35A H 0.3492 0.1482 0.4526 0.311 Uiso 1 1 calc R . .
O5 O 0.1833(7) 0.1068(12) 0.8493(8) 0.48(2) Uani 1 1 d G . .
C89 C 0.1629(9) 0.0270(13) 0.8213(7) 0.36(2) Uani 1 1 d G . .
H89A H 0.1700 0.0261 0.7786 0.428 Uiso 1 1 calc R . .
H89B H 0.1857 -0.0156 0.8409 0.428 Uiso 1 1 calc R . .
C90 C 0.0945(11) 0.0168(9) 0.8301(7) 0.37(2) Uani 1 1 d G . .
H90A H 0.0878 -0.0301 0.8536 0.438 Uiso 1 1 calc R . .
H90B H 0.0721 0.0116 0.7913 0.438 Uiso 1 1 calc R . .
C91 C 0.0726(6) 0.0904(15) 0.8636(7) 0.54(4) Uani 1 1 d G . .
H91A H 0.0408 0.1168 0.8392 0.647 Uiso 1 1 calc R . .
H91B H 0.0564 0.0751 0.9015 0.647 Uiso 1 1 calc R . .
C92 C 0.1275(12) 0.1460(9) 0.8754(6) 0.45(3) Uani 1 1 d G . .
H92A H 0.1193 0.1964 0.8561 0.543 Uiso 1 1 calc R . .
H92B H 0.1350 0.1547 0.9185 0.543 Uiso 1 1 calc R . .

loop_
_atom_site_aniso_label
_atom_site_aniso_U_11
_atom_site_aniso_U_22
_atom_site_aniso_U_33
_atom_site_aniso_U_23
_atom_site_aniso_U_13
_atom_site_aniso_U_12
Ru1 0.0394(2) 0.0494(2) 0.0435(2) -0.00392(16) -0.00486(15) -0.00193(15)
Ru2 0.0385(2) 0.0471(2) 0.0437(2) -0.00094(16) -0.00392(15) -0.00359(15)
Fe1 0.0852(6) 0.0596(5) 0.0922(6) 0.0137(4) -0.0089(5) -0.0024(4)
Fe2 0.0802(6) 0.0867(7) 0.1475(9) -0.0440(6) 0.0357(6) -0.0211(5)
N1 0.0382(19) 0.046(2) 0.052(2) 0.0027(17) -0.0025(16) -0.0036(16)
N2 0.0383(19) 0.055(2) 0.053(2) 0.0028(17) -0.0010(16) -0.0010(17)
N3 0.041(2) 0.050(2) 0.050(2) -0.0030(17) -0.0059(16) 0.0057(16)
N4 0.042(2) 0.052(2) 0.042(2) -0.0068(16) -0.0072(16) -0.0006(16)
N5 0.051(2) 0.057(2) 0.042(2) 0.0029(17) -0.0077(17) -0.0049(18)
N6 0.055(2) 0.050(2) 0.050(2) 0.0070(17) -0.0057(18) -0.0076(17)
N7 0.046(2) 0.062(2) 0.043(2) -0.0120(17) 0.0001(16) -0.0066(18)
N8 0.043(2) 0.057(2) 0.051(2) -0.0033(18) 0.0053(17) -0.0078(17)
O1 0.085(3) 0.167(5) 0.093(3) 0.026(3) -0.046(3) -0.029(3)
O2 0.106(3) 0.073(3) 0.122(4) 0.014(2) -0.001(3) -0.041(3)
O4 0.074(3) 0.142(4) 0.134(4) 0.000(4) 0.000(3) -0.014(3)
C1 0.050(3) 0.061(3) 0.046(3) -0.005(2) 0.003(2) 0.002(2)
C2 0.051(3) 0.071(3) 0.059(3) -0.016(3) 0.001(2) -0.011(3)
C3 0.049(3) 0.073(4) 0.066(3) -0.021(3) 0.001(2) -0.009(2)
C4 0.143(7) 0.124(6) 0.158(7) 0.014(6) -0.090(6) -0.050(5)
C5 0.167(9) 0.159(9) 0.203(11) 0.009(8) -0.117(8) -0.065(8)
C6 0.127(7) 0.122(7) 0.139(8) -0.030(6) -0.035(6) -0.048(6)
C7 0.210(11) 0.083(6) 0.189(10) -0.002(6) -0.053(9) -0.056(6)
C8 0.184(8) 0.077(5) 0.167(8) 0.001(5) -0.073(7) -0.038(5)
C9 0.052(3) 0.061(3) 0.048(3) 0.003(2) -0.007(2) -0.011(2)
C10 0.063(3) 0.069(3) 0.055(3) -0.001(3) -0.004(2) -0.015(3)
C11 0.057(3) 0.081(4) 0.050(3) -0.008(3) -0.011(2) -0.018(3)
C12 0.073(4) 0.089(5) 0.089(4) -0.015(3) -0.008(3) -0.010(3)
C13 0.107(5) 0.101(5) 0.113(6) -0.034(4) 0.009(5) -0.050(4)
C14 0.070(5) 0.172(9) 0.140(7) -0.052(6) -0.039(5) -0.026(5)
C15 0.132(7) 0.140(8) 0.221(11) -0.037(8) -0.117(7) -0.008(6)
C16 0.123(6) 0.106(5) 0.146(7) -0.010(5) -0.078(5) -0.019(5)
C17 0.046(3) 0.043(2) 0.042(2) -0.0051(19) -0.0008(19) 0.001(2)
C18 0.051(3) 0.069(3) 0.073(3) 0.011(3) 0.004(2) -0.006(2)
C19 0.044(3) 0.070(3) 0.090(4) 0.007(3) -0.008(3) 0.009(2)
C20 0.045(2) 0.050(3) 0.050(3) 0.002(2) 0.001(2) 0.000(2)
C21 0.079(4) 0.058(3) 0.057(3) 0.001(3) -0.010(3) 0.004(3)
C22 0.074(3) 0.041(3) 0.081(4) -0.003(2) -0.005(3) 0.006(2)
C23 0.069(3) 0.051(3) 0.058(3) 0.009(2) 0.011(2) 0.009(2)
C24 0.161(6) 0.060(4) 0.052(3) 0.003(3) 0.003(4) 0.026(4)
C25 0.115(5) 0.053(3) 0.057(3) -0.003(3) -0.002(3) 0.009(3)
C26 0.081(4) 0.063(3) 0.060(3) 0.008(3) 0.013(3) 0.012(3)
C27 0.079(4) 0.061(3) 0.064(3) 0.005(3) 0.008(3) 0.006(3)
C28 0.071(3) 0.060(3) 0.069(3) 0.006(3) -0.005(3) -0.002(3)
C29 0.090(4) 0.074(4) 0.078(4) 0.011(3) 0.010(3) 0.025(3)
C30 0.089(4) 0.070(4) 0.109(5) 0.012(4) -0.009(4) 0.021(3)
C31 0.119(5) 0.080(4) 0.081(4) 0.013(4) -0.034(4) 0.011(4)
C32 0.112(5) 0.074(4) 0.062(4) 0.004(3) -0.007(3) 0.005(3)
C36 0.100(7) 0.078(6) 0.37(2) 0.063(10) 0.002(10) -0.028(5)
C37 0.117(10) 0.208(15) 0.300(18) -0.013(14) 0.071(11) -0.059(9)
C38 0.045(2) 0.041(2) 0.045(3) -0.0015(19) -0.003(2) 0.0027(19)
C39 0.048(3) 0.074(3) 0.060(3) -0.009(3) -0.011(2) 0.014(2)
C40 0.055(3) 0.083(4) 0.049(3) -0.008(3) -0.005(2) 0.003(2)
C41 0.047(3) 0.054(3) 0.050(3) -0.006(2) -0.005(2) 0.007(2)
C42 0.066(3) 0.063(3) 0.071(3) -0.014(3) 0.013(3) -0.007(2)
C43 0.077(4) 0.068(4) 0.085(4) -0.025(3) 0.004(3) 0.003(3)
C44 0.058(3) 0.079(4) 0.057(3) -0.008(3) -0.002(2) 0.015(3)
C45 0.066(3) 0.080(4) 0.062(3) 0.003(3) 0.010(3) 0.010(3)
C46 0.060(3) 0.055(3) 0.062(3) -0.002(2) 0.004(2) 0.003(2)
C47 0.080(4) 0.098(4) 0.066(4) -0.018(3) 0.009(3) 0.021(3)
C48 0.068(4) 0.087(4) 0.083(4) -0.018(3) 0.010(3) 0.008(3)
C49 0.073(4) 0.082(4) 0.114(5) -0.037(4) 0.033(4) -0.018(3)
C50 0.198(9) 0.112(6) 0.124(7) -0.041(5) 0.101(7) -0.065(6)
C51 0.190(13) 0.230(15) 0.243(15) -0.177(13) 0.177(12) -0.139(11)
C52 0.087(6) 0.210(15) 0.32(2) -0.191(15) 0.043(9) -0.012(7)
C53 0.083(5) 0.125(7) 0.208(10) -0.073(7) 0.008(5) 0.031(5)
C54 0.115(11) 0.23(2) 0.27(2) -0.08(2) 0.084(15) -0.092(13)
C55 0.25(2) 0.18(2) 0.27(2) 0.042(18) -0.04(2) -0.140(18)
C56 0.165(12) 0.090(9) 0.40(4) -0.072(16) -0.06(2) -0.044(8)
C57 0.193(16) 0.207(17) 0.174(14) -0.085(14) 0.010(12) -0.097(12)
C58 0.111(10) 0.228(19) 0.32(3) -0.07(3) -0.039(14) -0.015(11)
C59 0.059(3) 0.052(3) 0.053(3) 0.010(2) -0.002(2) -0.003(2)
C60 0.053(3) 0.063(3) 0.050(3) 0.000(2) -0.008(2) 0.006(2)
C61 0.069(3) 0.107(5) 0.055(3) 0.010(3) 0.001(3) -0.003(3)
C62 0.106(5) 0.155(7) 0.046(3) 0.018(4) -0.002(3) -0.013(5)
C63 0.099(5) 0.136(6) 0.057(4) 0.005(4) -0.025(4) -0.001(4)
C64 0.071(4) 0.106(5) 0.059(4) 0.007(3) -0.024(3) -0.007(3)
C65 0.061(3) 0.080(4) 0.053(3) 0.004(3) -0.006(2) 0.000(3)
C66 0.159(9) 0.324(15) 0.125(8) 0.012(9) -0.076(7) -0.079(9)
C67 0.070(3) 0.046(3) 0.054(3) 0.006(2) -0.009(2) -0.006(2)
C68 0.079(4) 0.064(4) 0.105(5) -0.011(3) -0.007(3) 0.001(3)
C69 0.125(6) 0.050(4) 0.134(6) -0.013(4) 0.009(5) 0.006(4)
C70 0.129(6) 0.054(4) 0.128(6) 0.004(4) -0.006(5) -0.022(4)
C71 0.090(4) 0.062(4) 0.088(4) 0.011(3) -0.011(3) -0.022(3)
C72 0.079(4) 0.053(3) 0.062(3) 0.006(2) -0.005(3) -0.008(3)
C73 0.081(5) 0.108(6) 0.147(7) 0.012(5) 0.017(4) -0.020(4)
C74 0.053(3) 0.068(3) 0.040(2) -0.009(2) 0.004(2) 0.002(2)
C75 0.047(3) 0.063(3) 0.054(3) -0.017(2) 0.004(2) -0.005(2)
C76 0.088(4) 0.078(4) 0.049(3) -0.011(3) -0.007(3) -0.013(3)
C77 0.093(4) 0.102(5) 0.068(4) -0.019(4) 0.000(3) -0.011(4)
C78 0.108(5) 0.096(5) 0.084(5) -0.044(4) 0.003(4) -0.024(4)
C79 0.136(6) 0.072(5) 0.092(5) -0.020(4) -0.034(4) 0.001(4)
C80 0.132(5) 0.069(4) 0.066(4) -0.017(3) -0.023(4) 0.002(4)
C82 0.046(3) 0.055(3) 0.070(3) -0.002(2) 0.011(2) -0.002(2)
C83 0.069(3) 0.088(4) 0.061(3) 0.008(3) 0.016(3) -0.007(3)
C84 0.079(4) 0.114(5) 0.089(5) 0.010(4) 0.022(4) -0.002(4)
C85 0.099(5) 0.115(5) 0.103(6) 0.021(4) 0.055(5) -0.009(4)
C86 0.043(3) 0.085(4) 0.124(6) -0.009(4) 0.003(3) -0.004(3)
C87 0.053(3) 0.065(3) 0.079(4) 0.000(3) 0.006(3) -0.005(2)
C88 0.079(5) 0.141(7) 0.133(7) -0.013(6) -0.010(5) -0.021(4)
O3 0.160(6) 0.065(4) 0.133(5) -0.013(4) -0.050(4) -0.008(4)
C81 0.188(11) 0.071(6) 0.198(12) -0.036(7) -0.045(9) -0.034(6)
O3B 0.121(16) 0.103(15) 0.035(9) -0.011(9) -0.018(9) -0.008(12)
C81B 0.13(3) 0.17(4) 0.08(2) -0.03(2) -0.02(2) -0.03(3)
C33 0.100(7) 0.146(11) 0.43(3) 0.087(17) -0.060(15) -0.023(7)
C34 0.29(3) 0.35(3) 0.28(2) 0.16(3) -0.21(2) -0.21(3)
C35 0.27(2) 0.239(18) 0.28(2) -0.139(16) 0.070(16) -0.179(16)
O5 0.47(3) 0.44(3) 0.50(3) 0.27(3) -0.28(3) -0.11(2)
C89 0.32(3) 0.43(5) 0.32(3) 0.15(3) 0.00(3) 0.18(3)
C90 0.53(6) 0.40(4) 0.153(18) 0.15(2) -0.13(3) -0.07(4)
C91 0.33(3) 1.03(10) 0.27(3) 0.41(5) 0.17(3) 0.35(5)
C92 0.27(3) 0.83(6) 0.26(2) 0.26(3) 0.04(2) 0.26(4)

loop_
_atom_type_symbol
_atom_type_description
_atom_type_scat_dispersion_real
_atom_type_scat_dispersion_imag
_atom_type_scat_source
C C 0.0033 0.0016 'International Tables Vol C Tables 4.2.6.8 and 6.1.1.4'
H H 0.0000 0.0000 'International Tables Vol C Tables 4.2.6.8 and 6.1.1.4'
N N 0.0061 0.0033 'International Tables Vol C Tables 4.2.6.8 and 6.1.1.4'
O O 0.0106 0.0060 'International Tables Vol C Tables 4.2.6.8 and 6.1.1.4'
Fe Fe 0.3463 0.8444 'International Tables Vol C Tables 4.2.6.8 and 6.1.1.4'
Ru Ru -1.2594 0.8363 'International Tables Vol C Tables 4.2.6.8 and 6.1.1.4'

loop_
_geom_angle_atom_site_label_1
_geom_angle_atom_site_label_2
_geom_angle_atom_site_label_3
_geom_angle
N3 Ru1 C1 101.07(16)
N3 Ru1 N5 90.59(14)
C1 Ru1 N5 99.41(16)
N3 Ru1 N1 89.09(14)
C1 Ru1 N1 88.40(16)
N5 Ru1 N1 172.09(13)
N3 Ru1 N7 173.65(13)
C1 Ru1 N7 85.27(15)
N5 Ru1 N7 88.85(14)
N1 Ru1 N7 90.59(14)
N3 Ru1 Ru2 93.34(10)
C1 Ru1 Ru2 161.63(13)
N5 Ru1 Ru2 91.72(10)
N1 Ru1 Ru2 80.41(9)
N7 Ru1 Ru2 80.36(9)
C9 Ru2 N2 97.36(16)
C9 Ru2 N8 101.77(17)
N2 Ru2 N8 90.88(15)
C9 Ru2 N4 86.69(16)
N2 Ru2 N4 88.07(14)
N8 Ru2 N4 171.54(13)
C9 Ru2 N6 89.02(16)
N2 Ru2 N6 173.41(13)
N8 Ru2 N6 89.44(14)
N4 Ru2 N6 90.65(14)
C9 Ru2 Ru1 162.53(14)
N2 Ru2 Ru1 91.79(10)
N8 Ru2 Ru1 92.90(10)
N4 Ru2 Ru1 78.75(9)
N6 Ru2 Ru1 81.61(9)
C34 Fe1 C33 39.4(9)
C34 Fe1 C37 65.9(7)
C33 Fe1 C37 37.2(5)
C34 Fe1 C35 41.0(8)
C33 Fe1 C35 66.1(9)
C37 Fe1 C35 66.6(5)
C34 Fe1 C36 66.9(7)
C33 Fe1 C36 64.1(5)
C37 Fe1 C36 39.18(5)
C35 Fe1 C36 39.8(5)
C34 Fe1 C32 139.7(8)
C33 Fe1 C32 114.7(6)
C37 Fe1 C32 113.85(14)
C35 Fe1 C32 179.3(6)
C36 Fe1 C32 140.16(15)
C34 Fe1 C31 178.1(8)
C33 Fe1 C31 142.4(7)
C37 Fe1 C31 116.0(2)
C35 Fe1 C31 138.9(7)
C36 Fe1 C31 114.2(2)
C32 Fe1 C31 40.42(19)
C34 Fe1 C29 110.1(7)
C33 Fe1 C29 138.8(5)
C37 Fe1 C29 175.83(18)
C35 Fe1 C29 111.4(5)
C36 Fe1 C29 141.30(18)
C32 Fe1 C29 68.22(19)
C31 Fe1 C29 68.0(3)
C34 Fe1 C28 110.2(7)
C33 Fe1 C28 112.3(5)
C37 Fe1 C28 138.21(18)
C35 Fe1 C28 139.1(6)
C36 Fe1 C28 176.41(17)
C32 Fe1 C28 40.99(16)
C31 Fe1 C28 68.8(2)
C29 Fe1 C28 41.0(2)
C34 Fe1 C30 138.2(9)
C33 Fe1 C30 177.5(7)
C37 Fe1 C30 143.4(2)
C35 Fe1 C30 111.6(6)
C36 Fe1 C30 114.90(19)
C32 Fe1 C30 67.6(2)
C31 Fe1 C30 40.0(2)
C29 Fe1 C30 40.5(2)
C28 Fe1 C30 68.6(2)
C54 Fe2 C51 158.3(12)
C54 Fe2 C55 39.9(7)
C51 Fe2 C55 160.0(13)
C54 Fe2 C53 127.2(10)
C51 Fe2 C53 66.5(5)
C55 Fe2 C53 108.5(7)
C54 Fe2 C49 109.6(6)
C51 Fe2 C49 68.8(4)
C55 Fe2 C49 121.0(10)
C53 Fe2 C49 40.3(3)
C54 Fe2 C56 64.3(9)
C51 Fe2 C56 125.5(10)
C55 Fe2 C56 39.7(7)
C53 Fe2 C56 124.1(9)
C49 Fe2 C56 157.4(13)
C54 Fe2 C58 39.1(6)
C51 Fe2 C58 122.1(12)
C55 Fe2 C58 69.6(9)
C53 Fe2 C58 159.8(10)
C49 Fe2 C58 122.3(8)
C56 Fe2 C58 68.0(8)
C54 Fe2 C57 64.3(7)
C51 Fe2 C57 109.1(6)
C55 Fe2 C57 68.2(8)
C53 Fe2 C57 159.2(11)
C49 Fe2 C57 159.4(12)
C56 Fe2 C57 40.4(6)
C58 Fe2 C57 40.2(6)
C54 Fe2 C50 122.9(9)
C51 Fe2 C50 41.4(4)
C55 Fe2 C50 156.8(13)
C53 Fe2 C50 67.5(4)
C49 Fe2 C50 40.9(3)
C56 Fe2 C50 161.3(13)
C58 Fe2 C50 106.0(7)
C57 Fe2 C50 123.8(9)
C54 Fe2 C52 161.7(13)
C51 Fe2 C52 39.5(6)
C55 Fe2 C52 124.3(11)
C53 Fe2 C52 39.6(4)
C49 Fe2 C52 68.3(4)
C56 Fe2 C52 110.2(7)
C58 Fe2 C52 157.8(13)
C57 Fe2 C52 124.0(9)
C50 Fe2 C52 68.2(5)
C17 N1 C18 116.9(4)
C17 N1 Ru1 124.9(3)
C18 N1 Ru1 118.2(3)
C17 N2 C19 121.6(4)
C17 N2 Ru2 116.9(3)
C19 N2 Ru2 121.5(3)
C38 N3 C39 121.3(3)
C38 N3 Ru1 115.8(2)
C39 N3 Ru1 122.9(2)
C38 N4 C40 116.4(3)
C38 N4 Ru2 126.0(2)
C40 N4 Ru2 117.6(3)
C59 N5 C60 115.3(4)
C59 N5 Ru1 114.3(3)
C60 N5 Ru1 129.9(3)
C59 N6 C67 113.3(4)
C59 N6 Ru2 121.9(3)
C67 N6 Ru2 124.8(3)
C74 N7 C75 113.6(4)
C74 N7 Ru1 123.3(3)
C75 N7 Ru1 122.9(3)
C74 N8 C82 115.0(4)
C74 N8 Ru2 113.4(3)
C82 N8 Ru2 131.1(3)
C64 O1 C66 118.6(6)
C71 O2 C73 117.0(5)
C88 O4 C86 116.6(6)
C2 C1 Ru1 177.0(4)
C1 C2 C3 177.4(5)
C8 C3 C4 115.7(6)
C8 C3 C2 121.6(6)
C4 C3 C2 122.7(6)
C3 C4 C5 119.5(7)
C6 C5 C4 122.6(8)
C7 C6 C5 118.5(8)
C6 C7 C8 122.7(9)
C3 C8 C7 120.9(8)
C10 C9 Ru2 174.7(4)
C9 C10 C11 172.7(5)
C12 C11 C16 117.1(5)
C12 C11 C10 121.0(5)
C16 C11 C10 121.9(5)
C11 C12 C13 119.6(6)
C14 C13 C12 120.4(7)
C13 C14 C15 120.0(7)
C14 C15 C16 120.5(8)
C15 C16 C11 122.3(7)
N1 C17 N2 120.0(4)
N1 C17 C20 121.1(4)
N2 C17 C20 118.9(4)
C21 C20 C25 117.3(4)
C21 C20 C17 120.8(4)
C25 C20 C17 121.8(4)
C20 C21 C22 120.9(5)
C23 C22 C21 121.5(5)
C22 C23 C24 117.9(4)
C22 C23 C26 120.1(4)
C24 C23 C26 122.0(5)
C25 C24 C23 120.2(5)
C24 C25 C20 122.0(5)
C27 C26 C23 173.9(5)
C26 C27 C28 177.4(6)
C32 C28 C29 106.1(4)
C32 C28 C27 127.9(5)
C29 C28 C27 126.0(5)
C32 C28 Fe1 69.0(2)
C29 C28 Fe1 69.5(3)
C27 C28 Fe1 127.4(4)
C30 C29 C28 108.2(5)
C30 C29 Fe1 70.0(4)
C28 C29 Fe1 69.5(3)
C31 C30 C29 108.5(5)
C31 C30 Fe1 69.6(4)
C29 C30 Fe1 69.6(3)
C30 C31 C32 108.1(5)
C30 C31 Fe1 70.4(4)
C32 C31 Fe1 69.5(3)
C31 C32 C28 109.1(4)
C31 C32 Fe1 70.1(3)
C28 C32 Fe1 70.0(2)
C37 C36 C35 108.3(9)
C37 C36 Fe1 69.88(8)
C35 C36 Fe1 69.9(5)
C33 C37 C36 108.5(10)
C33 C37 Fe1 71.1(7)
C36 C37 Fe1 70.94(8)
N4 C38 N3 119.6(3)
N4 C38 C41 120.7(3)
N3 C38 C41 119.7(3)
C42 C41 C46 118.2(4)
C42 C41 C38 121.0(4)
C46 C41 C38 120.8(4)
C41 C42 C43 120.9(5)
C44 C43 C42 120.7(5)
C45 C44 C43 118.6(5)
C45 C44 C47 122.0(5)
C43 C44 C47 119.3(5)
C46 C45 C44 120.5(5)
C45 C46 C41 121.1(5)
C48 C47 C44 178.5(7)
C47 C48 C49 178.5(7)
C53 C49 C50 106.5(7)
C53 C49 C48 125.7(7)
C50 C49 C48 127.8(7)
C53 C49 Fe2 69.8(4)
C50 C49 Fe2 70.1(4)
C48 C49 Fe2 126.0(4)
C49 C50 C51 106.0(10)
C49 C50 Fe2 69.0(4)
C51 C50 Fe2 68.2(6)
C52 C51 C50 110.0(12)
C52 C51 Fe2 72.7(9)
C50 C51 Fe2 70.4(5)
C51 C52 C53 105.9(11)
C51 C52 Fe2 67.8(7)
C53 C52 Fe2 68.2(6)
C52 C53 C49 111.5(10)
C52 C53 Fe2 72.2(6)
C49 C53 Fe2 69.9(4)
C58 C54 C55 116(3)
C58 C54 Fe2 71.6(9)
C55 C54 Fe2 70.6(10)
C54 C55 C56 102(3)
C54 C55 Fe2 69.4(9)
C56 C55 Fe2 70.4(11)
C55 C56 C57 110(2)
C55 C56 Fe2 69.8(8)
C57 C56 Fe2 70.0(9)
C58 C57 C56 108.6(19)
C58 C57 Fe2 69.9(8)
C56 C57 Fe2 69.6(8)
C54 C58 C57 103(2)
C54 C58 Fe2 69.3(9)
C57 C58 Fe2 69.9(8)
N6 C59 N5 125.1(4)
C65 C60 C61 119.2(4)
C65 C60 N5 121.1(4)
C61 C60 N5 119.7(4)
C62 C61 C60 119.5(5)
C63 C62 C61 121.4(6)
C62 C63 C64 119.1(5)
C63 C64 O1 124.1(5)
C63 C64 C65 120.6(5)
O1 C64 C65 115.3(5)
C60 C65 C64 120.2(5)
C68 C67 C72 120.4(5)
C68 C67 N6 120.9(5)
C72 C67 N6 118.7(4)
C67 C68 C69 118.4(6)
C70 C69 C68 121.5(6)
C69 C70 C71 120.3(6)
C72 C71 C70 118.6(6)
C72 C71 O2 125.7(6)
C70 C71 O2 115.6(6)
C71 C72 C67 120.7(5)
N7 C74 N8 124.9(4)
C80 C75 C76 119.1(5)
C80 C75 N7 119.3(4)
C76 C75 N7 121.6(5)
C75 C76 C77 120.4(5)
O3B C77 C78 109.8(11)
O3B C77 C76 127.7(11)
C78 C77 C76 120.8(6)
C77 C78 C79 119.7(6)
O3 C79 C78 124.2(6)
O3 C79 C80 116.2(6)
C78 C79 C80 119.4(6)
C75 C80 C79 120.5(6)
C83 C82 C87 120.6(5)
C83 C82 N8 119.6(4)
C87 C82 N8 119.8(4)
C84 C83 C82 122.5(6)
C85 C84 C83 116.5(6)
C84 C85 C86 123.9(6)
O4 C86 C85 116.2(6)
O4 C86 C87 124.2(6)
C85 C86 C87 119.5(6)
C82 C87 C86 116.9(5)
C79 O3 C81 120.3(7)
C77 O3B C81B 117.6(18)
C37 C33 C34 112(2)
C37 C33 Fe1 71.7(6)
C34 C33 Fe1 69.6(11)
C33 C34 C35 106(2)
C33 C34 Fe1 71.0(10)
C35 C34 Fe1 70.8(9)
C36 C35 C34 105.4(18)
C36 C35 Fe1 70.3(6)
C34 C35 Fe1 68.2(9)
C92 O5 C89 108.0
C90 C89 O5 108.0
C89 C90 C91 108.0
C92 C91 C90 108.0
O5 C92 C91 108.0

loop_
_geom_bond_atom_site_label_1
_geom_bond_atom_site_label_2
_geom_bond_distance
Ru1 N3 1.972(3)
Ru1 C1 1.973(5)
Ru1 N5 2.043(3)
Ru1 N1 2.070(3)
Ru1 N7 2.116(4)
Ru1 Ru2 2.5069(4)
Ru2 C9 1.974(4)
Ru2 N2 1.979(3)
Ru2 N8 2.038(4)
Ru2 N4 2.088(3)
Ru2 N6 2.115(3)
Fe1 C34 1.956(14)
Fe1 C33 1.973(14)
Fe1 C37 1.980(3)
Fe1 C35 1.989(11)
Fe1 C36 1.993(3)
Fe1 C32 2.007(3)
Fe1 C31 2.016(6)
Fe1 C29 2.021(6)
Fe1 C28 2.021(5)
Fe1 C30 2.026(6)
Fe2 C54 1.976(12)
Fe2 C51 1.983(10)
Fe2 C55 1.991(15)
Fe2 C53 1.994(8)
Fe2 C49 1.996(6)
Fe2 C56 1.999(12)
Fe2 C58 2.003(14)
Fe2 C57 2.004(11)
Fe2 C50 2.011(7)
Fe2 C52 2.044(11)
N1 C17 1.329(5)
N1 C18 1.490(5)
N2 C17 1.338(5)
N2 C19 1.464(5)
N3 C38 1.341(4)
N3 C39 1.460(4)
N4 C38 1.330(4)
N4 C40 1.486(5)
N5 C59 1.321(5)
N5 C60 1.428(5)
N6 C59 1.317(5)
N6 C67 1.432(5)
N7 C74 1.308(5)
N7 C75 1.440(5)
N8 C74 1.323(5)
N8 C82 1.429(5)
O1 C64 1.382(7)
O1 C66 1.401(8)
O2 C71 1.379(7)
O2 C73 1.431(7)
O4 C88 1.329(8)
O4 C86 1.347(7)
C1 C2 1.203(6)
C2 C3 1.426(6)
C3 C8 1.325(8)
C3 C4 1.378(8)
C4 C5 1.397(10)
C5 C6 1.299(11)
C6 C7 1.254(11)
C7 C8 1.420(10)
C9 C10 1.210(6)
C10 C11 1.445(6)
C11 C12 1.364(7)
C11 C16 1.371(8)
C12 C13 1.424(8)
C13 C14 1.324(10)
C14 C15 1.343(11)
C15 C16 1.352(9)
C17 C20 1.499(6)
C20 C21 1.374(6)
C20 C25 1.381(6)
C21 C22 1.381(6)
C22 C23 1.371(7)
C23 C24 1.382(7)
C23 C26 1.431(7)
C24 C25 1.375(7)
C26 C27 1.195(6)
C27 C28 1.420(7)
C28 C32 1.411(6)
C28 C29 1.416(7)
C29 C30 1.400(7)
C30 C31 1.384(9)
C31 C32 1.390(6)
C36 C37 1.3323
C36 C35 1.355(19)
C37 C33 1.262(15)
C38 C41 1.485(5)
C41 C42 1.374(6)
C41 C46 1.395(6)
C42 C43 1.387(7)
C43 C44 1.385(8)
C44 C45 1.384(7)
C44 C47 1.435(7)
C45 C46 1.374(6)
C47 C48 1.181(7)
C48 C49 1.451(8)
C49 C53 1.375(9)
C49 C50 1.401(10)
C50 C51 1.413(13)
C51 C52 1.36(2)
C52 C53 1.368(15)
C54 C58 1.33(2)
C54 C55 1.36(2)
C55 C56 1.36(2)
C56 C57 1.38(2)
C57 C58 1.38(2)
C60 C65 1.373(6)
C60 C61 1.394(7)
C61 C62 1.382(7)
C62 C63 1.363(8)
C63 C64 1.373(8)
C64 C65 1.389(7)
C67 C68 1.356(7)
C67 C72 1.396(7)
C68 C69 1.390(8)
C69 C70 1.364(9)
C70 C71 1.376(9)
C71 C72 1.374(7)
C75 C80 1.357(7)
C75 C76 1.361(7)
C76 C77 1.389(7)
C77 O3B 1.262(16)
C77 C78 1.332(8)
C78 C79 1.378(9)
C79 O3 1.372(8)
C79 C80 1.391(8)
C82 C83 1.386(7)
C82 C87 1.396(7)
C83 C84 1.371(7)
C84 C85 1.352(9)
C85 C86 1.386(9)
C86 C87 1.403(7)
O3 C81 1.440(9)
O3B C81B 1.40(4)
C33 C34 1.32(3)
C34 C35 1.38(3)
O5 C92 1.547(10)
O5 C89 1.548(10)
C89 C90 1.547(10)
C90 C91 1.548(10)
C91 C92 1.548(10)

loop_
_geom_torsion_atom_site_label_1
_geom_torsion_atom_site_label_2
_geom_torsion_atom_site_label_3
_geom_torsion_atom_site_label_4
_geom_torsion
N3 Ru1 Ru2 C9 -15.5(4)
C1 Ru1 Ru2 C9 -157.2(6)
N5 Ru1 Ru2 C9 75.2(4)
N1 Ru1 Ru2 C9 -104.0(4)
N7 Ru1 Ru2 C9 163.8(4)
N3 Ru1 Ru2 N2 106.31(14)
C1 Ru1 Ru2 N2 -35.5(4)
N5 Ru1 Ru2 N2 -163.00(14)
N1 Ru1 Ru2 N2 17.80(14)
N7 Ru1 Ru2 N2 -74.46(14)
N3 Ru1 Ru2 N8 -162.72(14)
C1 Ru1 Ru2 N8 55.5(4)
N5 Ru1 Ru2 N8 -72.03(14)
N1 Ru1 Ru2 N8 108.77(14)
N7 Ru1 Ru2 N8 16.51(14)
N3 Ru1 Ru2 N4 18.63(14)
C1 Ru1 Ru2 N4 -123.1(4)
N5 Ru1 Ru2 N4 109.32(14)
N1 Ru1 Ru2 N4 -69.88(14)
N7 Ru1 Ru2 N4 -162.14(14)
N3 Ru1 Ru2 N6 -73.71(14)
C1 Ru1 Ru2 N6 144.5(4)
N5 Ru1 Ru2 N6 16.97(14)
N1 Ru1 Ru2 N6 -162.23(14)
N7 Ru1 Ru2 N6 105.52(14)
N3 Ru1 N1 C17 -114.9(3)
C1 Ru1 N1 C17 144.0(3)
N5 Ru1 N1 C17 -27.2(12)
N7 Ru1 N1 C17 58.8(3)
Ru2 Ru1 N1 C17 -21.4(3)
N3 Ru1 N1 C18 64.0(3)
C1 Ru1 N1 C18 -37.1(3)
N5 Ru1 N1 C18 151.7(9)
N7 Ru1 N1 C18 -122.4(3)
Ru2 Ru1 N1 C18 157.5(3)
C9 Ru2 N2 C17 144.3(3)
N8 Ru2 N2 C17 -113.7(3)
N4 Ru2 N2 C17 57.9(3)
N6 Ru2 N2 C17 -21.0(14)
Ru1 Ru2 N2 C17 -20.8(3)
C9 Ru2 N2 C19 -36.4(4)
N8 Ru2 N2 C19 65.6(4)
N4 Ru2 N2 C19 -122.8(4)
N6 Ru2 N2 C19 158.3(11)
Ru1 Ru2 N2 C19 158.5(3)
C1 Ru1 N3 C38 146.8(3)
N5 Ru1 N3 C38 -113.5(3)
N1 Ru1 N3 C38 58.6(3)
N7 Ru1 N3 C38 -28.6(14)
Ru2 Ru1 N3 C38 -21.7(3)
C1 Ru1 N3 C39 -35.7(3)
N5 Ru1 N3 C39 64.0(3)
N1 Ru1 N3 C39 -123.9(3)
N7 Ru1 N3 C39 148.9(12)
Ru2 Ru1 N3 C39 155.8(3)
C9 Ru2 N4 C38 147.8(3)
N2 Ru2 N4 C38 -114.8(3)
N8 Ru2 N4 C38 -31.8(11)
N6 Ru2 N4 C38 58.8(3)
Ru1 Ru2 N4 C38 -22.5(3)
C9 Ru2 N4 C40 -35.7(3)
N2 Ru2 N4 C40 61.8(3)
N8 Ru2 N4 C40 144.8(9)
N6 Ru2 N4 C40 -124.7(3)
Ru1 Ru2 N4 C40 154.0(3)
N3 Ru1 N5 C59 73.1(3)
C1 Ru1 N5 C59 174.4(3)
N1 Ru1 N5 C59 -14.5(12)
N7 Ru1 N5 C59 -100.6(3)
Ru2 Ru1 N5 C59 -20.3(3)
N3 Ru1 N5 C60 -115.2(4)
C1 Ru1 N5 C60 -13.8(4)
N1 Ru1 N5 C60 157.2(9)
N7 Ru1 N5 C60 71.2(4)
Ru2 Ru1 N5 C60 151.5(4)
C9 Ru2 N6 C59 175.7(4)
N2 Ru2 N6 C59 -18.9(15)
N8 Ru2 N6 C59 73.9(4)
N4 Ru2 N6 C59 -97.6(4)
Ru1 Ru2 N6 C59 -19.1(3)
C9 Ru2 N6 C67 -4.0(4)
N2 Ru2 N6 C67 161.4(11)
N8 Ru2 N6 C67 -105.8(4)
N4 Ru2 N6 C67 82.7(4)
Ru1 Ru2 N6 C67 161.2(4)
N3 Ru1 N7 C74 -13.0(15)
C1 Ru1 N7 C74 171.5(4)
N5 Ru1 N7 C74 72.0(4)
N1 Ru1 N7 C74 -100.1(4)
Ru2 Ru1 N7 C74 -19.9(3)
N3 Ru1 N7 C75 172.8(12)
C1 Ru1 N7 C75 -2.6(4)
N5 Ru1 N7 C75 -102.2(3)
N1 Ru1 N7 C75 85.7(3)
Ru2 Ru1 N7 C75 165.9(3)
C9 Ru2 N8 C74 170.9(3)
N2 Ru2 N8 C74 73.2(3)
N4 Ru2 N8 C74 -9.6(11)
N6 Ru2 N8 C74 -100.2(3)
Ru1 Ru2 N8 C74 -18.6(3)
C9 Ru2 N8 C82 -17.6(4)
N2 Ru2 N8 C82 -115.3(4)
N4 Ru2 N8 C82 161.9(8)
N6 Ru2 N8 C82 71.3(4)
Ru1 Ru2 N8 C82 152.9(4)
N3 Ru1 C1 C2 -82(8)
N5 Ru1 C1 C2 -174(100)
N1 Ru1 C1 C2 7(8)
N7 Ru1 C1 C2 98(8)
Ru2 Ru1 C1 C2 59(8)
Ru1 C1 C2 C3 -92(15)
C1 C2 C3 C8 78(13)
C1 C2 C3 C4 -104(13)
C8 C3 C4 C5 -3.3(13)
C2 C3 C4 C5 177.7(8)
C3 C4 C5 C6 4.2(18)
C4 C5 C6 C7 -2(2)
C5 C6 C7 C8 0.1(19)
C4 C3 C8 C7 1.2(13)
C2 C3 C8 C7 -179.9(8)
C6 C7 C8 C3 0.5(18)
N2 Ru2 C9 C10 -3(5)
N8 Ru2 C9 C10 -95(5)
N4 Ru2 C9 C10 85(5)
N6 Ru2 C9 C10 176(5)
Ru1 Ru2 C9 C10 118(5)
Ru2 C9 C10 C11 112(5)
C9 C10 C11 C12 84(5)
C9 C10 C11 C16 -95(4)
C16 C11 C12 C13 3.6(9)
C10 C11 C12 C13 -174.9(5)
C11 C12 C13 C14 -0.1(10)
C12 C13 C14 C15 -3.1(13)
C13 C14 C15 C16 2.6(16)
C14 C15 C16 C11 1.2(16)
C12 C11 C16 C15 -4.2(12)
C10 C11 C16 C15 174.2(8)
C18 N1 C17 N2 -166.7(4)
Ru1 N1 C17 N2 12.2(5)
C18 N1 C17 C20 14.6(6)
Ru1 N1 C17 C20 -166.5(3)
C19 N2 C17 N1 -169.0(4)
Ru2 N2 C17 N1 10.2(5)
C19 N2 C17 C20 9.7(6)
Ru2 N2 C17 C20 -171.0(3)
N1 C17 C20 C21 67.6(6)
N2 C17 C20 C21 -111.1(5)
N1 C17 C20 C25 -115.9(5)
N2 C17 C20 C25 65.3(6)
C25 C20 C21 C22 -1.5(7)
C17 C20 C21 C22 175.1(4)
C20 C21 C22 C23 -1.7(8)
C21 C22 C23 C24 4.3(8)
C21 C22 C23 C26 -173.5(5)
C22 C23 C24 C25 -3.6(9)
C26 C23 C24 C25 174.1(5)
C23 C24 C25 C20 0.5(10)
C21 C20 C25 C24 2.1(8)
C17 C20 C25 C24 -174.4(5)
C22 C23 C26 C27 57(6)
C24 C23 C26 C27 -120(6)
C23 C26 C27 C28 47(16)
C26 C27 C28 C32 109(13)
C26 C27 C28 C29 -70(13)
C26 C27 C28 Fe1 -160(12)
C34 Fe1 C28 C32 144.7(10)
C33 Fe1 C28 C32 102.4(7)
C37 Fe1 C28 C32 68.8(3)
C35 Fe1 C28 C32 -178.9(9)
C36 Fe1 C28 C32 111(3)
C31 Fe1 C28 C32 -37.0(3)
C29 Fe1 C28 C32 -117.4(4)
C30 Fe1 C28 C32 -80.1(3)
C34 Fe1 C28 C29 -97.8(10)
C33 Fe1 C28 C29 -140.1(8)
C37 Fe1 C28 C29 -173.8(3)
C35 Fe1 C28 C29 -61.4(10)
C36 Fe1 C28 C29 -132(3)
C32 Fe1 C28 C29 117.4(4)
C31 Fe1 C28 C29 80.5(4)
C30 Fe1 C28 C29 37.4(3)
C34 Fe1 C28 C27 22.5(11)
C33 Fe1 C28 C27 -19.8(9)
C37 Fe1 C28 C27 -53.5(6)
C35 Fe1 C28 C27 58.9(11)
C36 Fe1 C28 C27 -12(3)
C32 Fe1 C28 C27 -122.3(6)
C31 Fe1 C28 C27 -159.2(6)
C29 Fe1 C28 C27 120.3(6)
C30 Fe1 C28 C27 157.7(6)
C32 C28 C29 C30 0.1(6)
C27 C28 C29 C30 178.6(5)
Fe1 C28 C29 C30 -59.5(4)
C32 C28 C29 Fe1 59.6(3)
C27 C28 C29 Fe1 -121.9(5)
C34 Fe1 C29 C30 -142.6(10)
C33 Fe1 C29 C30 -176.3(10)
C37 Fe1 C29 C30 -159(2)
C35 Fe1 C29 C30 -98.7(8)
C36 Fe1 C29 C30 -64.8(5)
C32 Fe1 C29 C30 80.6(4)
C31 Fe1 C29 C30 36.9(4)
C28 Fe1 C29 C30 119.5(5)
C34 Fe1 C29 C28 97.9(10)
C33 Fe1 C29 C28 64.2(11)
C37 Fe1 C29 C28 82(3)
C35 Fe1 C29 C28 141.9(7)
C36 Fe1 C29 C28 175.7(3)
C32 Fe1 C29 C28 -38.8(3)
C31 Fe1 C29 C28 -82.5(4)
C30 Fe1 C29 C28 -119.5(5)
C28 C29 C30 C31 0.3(7)
Fe1 C29 C30 C31 -58.9(5)
C28 C29 C30 Fe1 59.2(4)
C34 Fe1 C30 C31 178.9(11)
C33 Fe1 C30 C31 -165(11)
C37 Fe1 C30 C31 -62.5(5)
C35 Fe1 C30 C31 -142.0(7)
C36 Fe1 C30 C31 -98.6(4)
C32 Fe1 C30 C31 37.8(3)
C29 Fe1 C30 C31 120.0(5)
C28 Fe1 C30 C31 82.1(4)
C34 Fe1 C30 C29 58.9(11)
C33 Fe1 C30 C29 75(11)
C37 Fe1 C30 C29 177.5(3)
C35 Fe1 C30 C29 98.1(7)
C36 Fe1 C30 C29 141.4(3)
C32 Fe1 C30 C29 -82.2(3)
C31 Fe1 C30 C29 -120.0(5)
C28 Fe1 C30 C29 -37.9(3)
C29 C30 C31 C32 -0.6(7)
Fe1 C30 C31 C32 -59.4(4)
C29 C30 C31 Fe1 58.8(4)
C34 Fe1 C31 C30 -24(26)
C33 Fe1 C31 C30 179.0(8)
C37 Fe1 C31 C30 143.9(3)
C35 Fe1 C31 C30 60.6(9)
C36 Fe1 C31 C30 100.5(4)
C32 Fe1 C31 C30 -119.0(5)
C29 Fe1 C31 C30 -37.3(4)
C28 Fe1 C31 C30 -81.6(4)
C34 Fe1 C31 C32 95(26)
C33 Fe1 C31 C32 -62.0(9)
C37 Fe1 C31 C32 -97.0(3)
C35 Fe1 C31 C32 179.6(8)
C36 Fe1 C31 C32 -140.4(3)
C29 Fe1 C31 C32 81.7(3)
C28 Fe1 C31 C32 37.5(3)
C30 Fe1 C31 C32 119.0(5)
C30 C31 C32 C28 0.7(6)
Fe1 C31 C32 C28 -59.4(3)
C30 C31 C32 Fe1 60.0(4)
C29 C28 C32 C31 -0.5(6)
C27 C28 C32 C31 -178.9(5)
Fe1 C28 C32 C31 59.4(3)
C29 C28 C32 Fe1 -59.9(4)
C27 C28 C32 Fe1 121.6(5)
C34 Fe1 C32 C31 -177.1(12)
C33 Fe1 C32 C31 143.6(6)
C37 Fe1 C32 C31 102.7(4)
C35 Fe1 C32 C31 -20(43)
C36 Fe1 C32 C31 65.1(4)
C29 Fe1 C32 C31 -81.3(4)
C28 Fe1 C32 C31 -120.1(4)
C30 Fe1 C32 C31 -37.5(4)
C34 Fe1 C32 C28 -57.0(12)
C33 Fe1 C32 C28 -96.2(6)
C37 Fe1 C32 C28 -137.2(2)
C35 Fe1 C32 C28 100(43)
C36 Fe1 C32 C28 -174.7(3)
C31 Fe1 C32 C28 120.1(4)
C29 Fe1 C32 C28 38.8(3)
C30 Fe1 C32 C28 82.7(3)
C34 Fe1 C36 C37 -79.7(10)
C33 Fe1 C36 C37 -36.3(7)
C35 Fe1 C36 C37 -119.3(10)
C32 Fe1 C36 C37 61.9(2)
C31 Fe1 C36 C37 102.0(2)
C29 Fe1 C36 C37 -173.4(3)
C28 Fe1 C36 C37 -45(3)
C30 Fe1 C36 C37 146.2(2)
C34 Fe1 C36 C35 39.6(13)
C33 Fe1 C36 C35 83.0(12)
C37 Fe1 C36 C35 119.3(10)
C32 Fe1 C36 C35 -178.8(10)
C31 Fe1 C36 C35 -138.7(10)
C29 Fe1 C36 C35 -54.1(10)
C28 Fe1 C36 C35 74(3)
C30 Fe1 C36 C35 -94.5(10)
C35 C36 C37 C33 1.9(9)
Fe1 C36 C37 C33 61.5(7)
C35 C36 C37 Fe1 -59.6(6)
C34 Fe1 C37 C33 -35.8(15)
C35 Fe1 C37 C33 -80.8(12)
C36 Fe1 C37 C33 -118.2(11)
C32 Fe1 C37 C33 99.9(11)
C31 Fe1 C37 C33 144.6(11)
C29 Fe1 C37 C33 -19(3)
C28 Fe1 C37 C33 58.0(11)
C30 Fe1 C37 C33 -176.0(11)
C34 Fe1 C37 C36 82.4(10)
C33 Fe1 C37 C36 118.2(11)
C35 Fe1 C37 C36 37.5(7)
C32 Fe1 C37 C36 -141.85(14)
C31 Fe1 C37 C36 -97.1(2)
C29 Fe1 C37 C36 99(3)
C28 Fe1 C37 C36 176.2(3)
C30 Fe1 C37 C36 -57.7(4)
C40 N4 C38 N3 -163.5(3)
Ru2 N4 C38 N3 13.1(4)
C40 N4 C38 C41 16.5(5)
Ru2 N4 C38 C41 -166.9(3)
C39 N3 C38 N4 -167.2(2)
Ru1 N3 C38 N4 10.4(4)
C39 N3 C38 C41 12.9(5)
Ru1 N3 C38 C41 -169.5(3)
N4 C38 C41 C42 64.9(5)
N3 C38 C41 C42 -115.2(4)
N4 C38 C41 C46 -114.0(4)
N3 C38 C41 C46 65.9(5)
C46 C41 C42 C43 0.0(7)
C38 C41 C42 C43 -178.9(4)
C41 C42 C43 C44 0.7(8)
C42 C43 C44 C45 -0.9(8)
C42 C43 C44 C47 -177.7(5)
C43 C44 C45 C46 0.5(7)
C47 C44 C45 C46 177.2(5)
C44 C45 C46 C41 0.2(7)
C42 C41 C46 C45 -0.4(7)
C38 C41 C46 C45 178.5(4)
C45 C44 C47 C48 180(100)
C43 C44 C47 C48 -4(26)
C44 C47 C48 C49 -8(48)
C47 C48 C49 C53 76(28)
C47 C48 C49 C50 -106(28)
C47 C48 C49 Fe2 -14(28)
C54 Fe2 C49 C53 -124.9(13)
C51 Fe2 C49 C53 78.3(7)
C55 Fe2 C49 C53 -82.2(14)
C56 Fe2 C49 C53 -54.9(17)
C58 Fe2 C49 C53 -166.3(14)
C57 Fe2 C49 C53 166.3(14)
C50 Fe2 C49 C53 117.1(7)
C52 Fe2 C49 C53 35.7(7)
C54 Fe2 C49 C50 118.1(13)
C51 Fe2 C49 C50 -38.8(7)
C55 Fe2 C49 C50 160.7(13)
C53 Fe2 C49 C50 -117.1(7)
C56 Fe2 C49 C50 -172.0(16)
C58 Fe2 C49 C50 76.6(14)
C57 Fe2 C49 C50 49.2(15)
C52 Fe2 C49 C50 -81.4(7)
C54 Fe2 C49 C48 -4.8(14)
C51 Fe2 C49 C48 -161.7(9)
C55 Fe2 C49 C48 37.8(15)
C53 Fe2 C49 C48 120.0(9)
C56 Fe2 C49 C48 65.1(18)
C58 Fe2 C49 C48 -46.3(15)
C57 Fe2 C49 C48 -73.7(16)
C50 Fe2 C49 C48 -122.9(9)
C52 Fe2 C49 C48 155.7(9)
C53 C49 C50 C51 -2.2(9)
C48 C49 C50 C51 179.2(7)
Fe2 C49 C50 C51 58.4(6)
C53 C49 C50 Fe2 -60.6(5)
C48 C49 C50 Fe2 120.7(6)
C54 Fe2 C50 C49 -82.1(13)
C51 Fe2 C50 C49 118.1(10)
C55 Fe2 C50 C49 -46(2)
C53 Fe2 C50 C49 38.6(4)
C56 Fe2 C50 C49 170.4(18)
C58 Fe2 C50 C49 -121.2(13)
C57 Fe2 C50 C49 -161.3(11)
C52 Fe2 C50 C49 81.5(6)
C54 Fe2 C50 C51 159.8(14)
C55 Fe2 C50 C51 -164(2)
C53 Fe2 C50 C51 -79.5(8)
C49 Fe2 C50 C51 -118.1(10)
C56 Fe2 C50 C51 52(2)
C58 Fe2 C50 C51 120.7(14)
C57 Fe2 C50 C51 80.6(14)
C52 Fe2 C50 C51 -36.6(9)
C49 C50 C51 C52 3.3(14)
Fe2 C50 C51 C52 62.2(11)
C49 C50 C51 Fe2 -58.9(5)
C54 Fe2 C51 C52 -171.0(18)
C55 Fe2 C51 C52 42(3)
C53 Fe2 C51 C52 -37.5(8)
C49 Fe2 C51 C52 -81.2(9)
C56 Fe2 C51 C52 78.7(15)
C58 Fe2 C51 C52 163.2(12)
C57 Fe2 C51 C52 120.7(15)
C50 Fe2 C51 C52 -119.5(12)
C54 Fe2 C51 C50 -52(2)
C55 Fe2 C51 C50 162(2)
C53 Fe2 C51 C50 82.0(7)
C49 Fe2 C51 C50 38.3(6)
C56 Fe2 C51 C50 -161.8(13)
C58 Fe2 C51 C50 -77.3(12)
C57 Fe2 C51 C50 -119.8(14)
C52 Fe2 C51 C50 119.5(12)
C50 C51 C52 C53 -3.0(16)
Fe2 C51 C52 C53 57.8(9)
C50 C51 C52 Fe2 -60.8(8)
C54 Fe2 C52 C51 169(2)
C55 Fe2 C52 C51 -163.9(14)
C53 Fe2 C52 C51 118.9(12)
C49 Fe2 C52 C51 82.6(9)
C56 Fe2 C52 C51 -121.7(16)
C58 Fe2 C52 C51 -40(2)
C57 Fe2 C52 C51 -78.6(14)
C50 Fe2 C52 C51 38.3(8)
C54 Fe2 C52 C53 51(2)
C51 Fe2 C52 C53 -118.9(12)
C55 Fe2 C52 C53 77.3(15)
C49 Fe2 C52 C53 -36.3(6)
C56 Fe2 C52 C53 119.5(15)
C58 Fe2 C52 C53 -159.3(17)
C57 Fe2 C52 C53 162.5(12)
C50 Fe2 C52 C53 -80.5(7)
C51 C52 C53 C49 1.6(15)
Fe2 C52 C53 C49 59.1(6)
C51 C52 C53 Fe2 -57.5(10)
C50 C49 C53 C52 0.4(10)
C48 C49 C53 C52 179.1(8)
Fe2 C49 C53 C52 -60.4(8)
C50 C49 C53 Fe2 60.8(5)
C48 C49 C53 Fe2 -120.5(6)
C54 Fe2 C53 C52 -162.3(14)
C51 Fe2 C53 C52 37.4(9)
C55 Fe2 C53 C52 -121.8(16)
C49 Fe2 C53 C52 121.8(10)
C56 Fe2 C53 C52 -80.5(15)
C58 Fe2 C53 C52 157(3)
C57 Fe2 C53 C52 -45(2)
C50 Fe2 C53 C52 82.6(9)
C54 Fe2 C53 C49 75.9(13)
C51 Fe2 C53 C49 -84.4(6)
C55 Fe2 C53 C49 116.4(14)
C56 Fe2 C53 C49 157.6(13)
C58 Fe2 C53 C49 35(3)
C57 Fe2 C53 C49 -166.4(16)
C50 Fe2 C53 C49 -39.2(4)
C52 Fe2 C53 C49 -121.8(10)
C51 Fe2 C54 C58 -36(3)
C55 Fe2 C54 C58 127(3)
C53 Fe2 C54 C58 -159.2(13)
C49 Fe2 C54 C58 -117.4(15)
C56 Fe2 C54 C58 86.3(16)
C57 Fe2 C54 C58 41.2(15)
C50 Fe2 C54 C58 -73.8(17)
C52 Fe2 C54 C58 162.7(18)
C51 Fe2 C54 C55 -163.1(16)
C53 Fe2 C54 C55 74(2)
C49 Fe2 C54 C55 115.3(19)
C56 Fe2 C54 C55 -41.1(15)
C58 Fe2 C54 C55 -127(3)
C57 Fe2 C54 C55 -86.1(15)
C50 Fe2 C54 C55 158.8(17)
C52 Fe2 C54 C55 35(4)
C58 C54 C55 C56 6(2)
Fe2 C54 C55 C56 63.3(11)
C58 C54 C55 Fe2 -57.0(15)
C51 Fe2 C55 C54 161.6(18)
C53 Fe2 C55 C54 -126.3(18)
C49 Fe2 C55 C54 -83.8(19)
C56 Fe2 C55 C54 112(2)
C58 Fe2 C55 C54 32.4(15)
C57 Fe2 C55 C54 75.6(15)
C50 Fe2 C55 C54 -50(3)
C52 Fe2 C55 C54 -167.3(16)
C54 Fe2 C55 C56 -112(2)
C51 Fe2 C55 C56 49(3)
C53 Fe2 C55 C56 121.4(19)
C49 Fe2 C55 C56 164.0(16)
C58 Fe2 C55 C56 -79.9(15)
C57 Fe2 C55 C56 -36.7(14)
C50 Fe2 C55 C56 -162.6(14)
C52 Fe2 C55 C56 80(2)
C54 C55 C56 C57 -3.8(19)
Fe2 C55 C56 C57 58.7(11)
C54 C55 C56 Fe2 -62.6(10)
C54 Fe2 C56 C55 41.3(15)
C51 Fe2 C56 C55 -161.4(17)
C53 Fe2 C56 C55 -78(2)
C49 Fe2 C56 C55 -38(3)
C58 Fe2 C56 C55 84.0(16)
C57 Fe2 C56 C55 121(2)
C50 Fe2 C56 C55 158.6(19)
C52 Fe2 C56 C55 -120(2)
C54 Fe2 C56 C57 -79.8(12)
C51 Fe2 C56 C57 77.5(17)
C55 Fe2 C56 C57 -121(2)
C53 Fe2 C56 C57 161.2(13)
C49 Fe2 C56 C57 -159.0(15)
C58 Fe2 C56 C57 -37.1(11)
C50 Fe2 C56 C57 37(3)
C52 Fe2 C56 C57 119.2(16)
C55 C56 C57 C58 0.6(19)
Fe2 C56 C57 C58 59.2(10)
C55 C56 C57 Fe2 -58.6(11)
C54 Fe2 C57 C58 -40.1(14)
C51 Fe2 C57 C58 117.4(19)
C55 Fe2 C57 C58 -83.8(13)
C53 Fe2 C57 C58 -168.5(16)
C49 Fe2 C57 C58 37(3)
C56 Fe2 C57 C58 -119.9(19)
C50 Fe2 C57 C58 73.7(18)
C52 Fe2 C57 C58 158.8(17)
C54 Fe2 C57 C56 79.8(13)
C51 Fe2 C57 C56 -122.7(17)
C55 Fe2 C57 C56 36.1(13)
C53 Fe2 C57 C56 -49(2)
C49 Fe2 C57 C56 156.9(16)
C58 Fe2 C57 C56 119.9(19)
C50 Fe2 C57 C56 -166.4(15)
C52 Fe2 C57 C56 -81.3(17)
C55 C54 C58 C57 -6(2)
Fe2 C54 C58 C57 -62.5(10)
C55 C54 C58 Fe2 56.6(14)
C56 C57 C58 C54 3.0(17)
Fe2 C57 C58 C54 62.1(10)
C56 C57 C58 Fe2 -59.0(10)
C51 Fe2 C58 C54 165.2(14)
C55 Fe2 C58 C54 -33.0(16)
C53 Fe2 C58 C54 55(3)
C49 Fe2 C58 C54 81.5(17)
C56 Fe2 C58 C54 -75.8(16)
C57 Fe2 C58 C54 -113(2)
C50 Fe2 C58 C54 123.0(16)
C52 Fe2 C58 C54 -165.6(16)
C54 Fe2 C58 C57 113(2)
C51 Fe2 C58 C57 -81.8(18)
C55 Fe2 C58 C57 80.0(12)
C53 Fe2 C58 C57 168.2(13)
C49 Fe2 C58 C57 -165.5(14)
C56 Fe2 C58 C57 37.2(12)
C50 Fe2 C58 C57 -124.0(17)
C52 Fe2 C58 C57 -53(3)
C67 N6 C59 N5 -171.0(4)
Ru2 N6 C59 N5 9.3(6)
C60 N5 C59 N6 -161.8(4)
Ru1 N5 C59 N6 11.2(6)
C59 N5 C60 C65 -140.7(5)
Ru1 N5 C60 C65 47.6(6)
C59 N5 C60 C61 40.7(6)
Ru1 N5 C60 C61 -131.0(4)
C65 C60 C61 C62 1.3(8)
N5 C60 C61 C62 179.9(5)
C60 C61 C62 C63 -1.2(10)
C61 C62 C63 C64 0.2(11)
C62 C63 C64 O1 179.4(6)
C62 C63 C64 C65 0.8(10)
C66 O1 C64 C63 12.0(11)
C66 O1 C64 C65 -169.2(7)
C61 C60 C65 C64 -0.4(8)
N5 C60 C65 C64 -178.9(5)
C63 C64 C65 C60 -0.7(9)
O1 C64 C65 C60 -179.5(5)
C59 N6 C67 C68 62.4(6)
Ru2 N6 C67 C68 -117.9(5)
C59 N6 C67 C72 -115.9(5)
Ru2 N6 C67 C72 63.8(5)
C72 C67 C68 C69 -0.6(8)
N6 C67 C68 C69 -178.9(5)
C67 C68 C69 C70 -0.5(10)
C68 C69 C70 C71 1.0(11)
C69 C70 C71 C72 -0.3(10)
C69 C70 C71 O2 179.5(6)
C73 O2 C71 C72 -10.1(9)
C73 O2 C71 C70 170.2(6)
C70 C71 C72 C67 -0.9(8)
O2 C71 C72 C67 179.4(5)
C68 C67 C72 C71 1.3(8)
N6 C67 C72 C71 179.6(4)
C75 N7 C74 N8 -173.5(4)
Ru1 N7 C74 N8 11.8(6)
C82 N8 C74 N7 -164.5(4)
Ru2 N8 C74 N7 8.4(6)
C74 N7 C75 C80 96.3(6)
Ru1 N7 C75 C80 -89.0(5)
C74 N7 C75 C76 -86.9(5)
Ru1 N7 C75 C76 87.8(5)
C80 C75 C76 C77 -1.2(8)
N7 C75 C76 C77 -177.9(5)
C75 C76 C77 O3B 164.2(12)
C75 C76 C77 C78 1.1(9)
O3B C77 C78 C79 -164.0(11)
C76 C77 C78 C79 1.8(10)
C77 C78 C79 O3 169.9(7)
C77 C78 C79 C80 -4.5(11)
C76 C75 C80 C79 -1.6(9)
N7 C75 C80 C79 175.2(6)
O3 C79 C80 C75 -170.4(6)
C78 C79 C80 C75 4.5(11)
C74 N8 C82 C83 42.3(6)
Ru2 N8 C82 C83 -129.1(4)
C74 N8 C82 C87 -135.4(4)
Ru2 N8 C82 C87 53.2(6)
C87 C82 C83 C84 2.1(8)
N8 C82 C83 C84 -175.5(5)
C82 C83 C84 C85 -0.9(9)
C83 C84 C85 C86 -1.2(11)
C88 O4 C86 C85 176.2(7)
C88 O4 C86 C87 -5.9(10)
C84 C85 C86 O4 -179.9(6)
C84 C85 C86 C87 2.1(11)
C83 C82 C87 C86 -1.2(7)
N8 C82 C87 C86 176.5(4)
O4 C86 C87 C82 -178.7(5)
C85 C86 C87 C82 -0.8(8)
C78 C79 O3 C81 -4.1(13)
C80 C79 O3 C81 170.4(8)
C78 C77 O3B C81B 149(2)
C76 C77 O3B C81B -16(3)
C36 C37 C33 C34 -3.2(19)
Fe1 C37 C33 C34 58.2(15)
C36 C37 C33 Fe1 -61.4(5)
C34 Fe1 C33 C37 123(2)
C35 Fe1 C33 C37 82.2(9)
C36 Fe1 C33 C37 38.2(6)
C32 Fe1 C33 C37 -97.5(8)
C31 Fe1 C33 C37 -58.5(13)
C29 Fe1 C33 C37 177.9(3)
C28 Fe1 C33 C37 -142.4(7)
C30 Fe1 C33 C37 106(11)
C37 Fe1 C33 C34 -123(2)
C35 Fe1 C33 C34 -40.4(15)
C36 Fe1 C33 C34 -84.4(16)
C32 Fe1 C33 C34 139.8(15)
C31 Fe1 C33 C34 178.9(11)
C29 Fe1 C33 C34 55(2)
C28 Fe1 C33 C34 95.0(16)
C30 Fe1 C33 C34 -17(13)
C37 C33 C34 C35 3(2)
Fe1 C33 C34 C35 62.6(14)
C37 C33 C34 Fe1 -59.4(13)
C37 Fe1 C34 C33 33.9(12)
C35 Fe1 C34 C33 115(2)
C36 Fe1 C34 C33 76.9(14)
C32 Fe1 C34 C33 -65.1(18)
C31 Fe1 C34 C33 -158(25)
C29 Fe1 C34 C33 -144.8(13)
C28 Fe1 C34 C33 -101.0(14)
C30 Fe1 C34 C33 178.9(8)
C33 Fe1 C34 C35 -115(2)
C37 Fe1 C34 C35 -81.4(13)
C36 Fe1 C34 C35 -38.5(12)
C32 Fe1 C34 C35 179.6(8)
C31 Fe1 C34 C35 86(26)
C29 Fe1 C34 C35 99.8(14)
C28 Fe1 C34 C35 143.7(12)
C30 Fe1 C34 C35 63.6(17)
C37 C36 C35 C34 0.1(14)
Fe1 C36 C35 C34 -59.5(11)
C37 C36 C35 Fe1 59.6(5)
C33 C34 C35 C36 -2(2)
Fe1 C34 C35 C36 60.9(10)
C33 C34 C35 Fe1 -62.7(15)
C34 Fe1 C35 C36 -116.5(19)
C33 Fe1 C35 C36 -77.7(8)
C37 Fe1 C35 C36 -36.9(5)
C32 Fe1 C35 C36 86(43)
C31 Fe1 C35 C36 66.3(11)
C29 Fe1 C35 C36 147.0(6)
C28 Fe1 C35 C36 -174.7(3)
C30 Fe1 C35 C36 103.4(7)
C33 Fe1 C35 C34 38.8(15)
C37 Fe1 C35 C34 79.6(15)
C36 Fe1 C35 C34 116.5(19)
C32 Fe1 C35 C34 -157(42)
C31 Fe1 C35 C34 -177.2(12)
C29 Fe1 C35 C34 -96.4(16)
C28 Fe1 C35 C34 -58.2(19)
C30 Fe1 C35 C34 -140.1(15)
C92 O5 C89 C90 0.0
O5 C89 C90 C91 0.0
C89 C90 C91 C92 0.0
C89 O5 C92 C91 0.0
C90 C91 C92 O5 0.0
